data_4108711
loop_
_publ_author_name
'Raissa M. Trend'
'Brian M. Stoltz'

_publ_contact_author
;       Michael W. Day
        Beckman Institute
        California Institute of Technology
        Pasadena, CA  91125
        USA
;
_publ_contact_author_email mikeday@caltech.edu
_publ_contact_author_fax '(818) 449 4159'
_publ_contact_author_phone '(818) 395 2734'
_publ_section_title
;
 Structural Features and Reactivity of (Sparteine)PdCl2: A Model for
 Selectivity in the Oxidative Kinetic Resolution of Secondary Alcohols
;
_journal_name_full 'Journal of the American Chemical Society'
_journal_page_first 15957
_journal_page_last 15966
_journal_paper_doi 10.1021/ja804955e
_journal_volume 130
_journal_year 2008
_chemical_formula_moiety 'C31 H38 F6 N2 O2 Pd, C H2 Cl2'
_chemical_formula_sum 'C32 H40 Cl2 F6 N2 O2 Pd'
_chemical_formula_weight 775.96
_chemical_name_systematic
; 
 ? 
;
_space_group_IT_number 4
_symmetry_cell_setting monoclinic
_symmetry_space_group_name_Hall 'P 2yb'
_symmetry_space_group_name_H-M 'P 1 21 1'
_atom_sites_solution_hydrogens difmap
_atom_sites_solution_primary direct
_atom_sites_solution_secondary difmap
_audit_creation_method SHELXL-97
_cell_angle_alpha 90.00
_cell_angle_beta 105.6820(10)
_cell_angle_gamma 90.00
_cell_formula_units_Z 2
_cell_length_a 10.7694(4)
_cell_length_b 13.1518(5)
_cell_length_c 11.4564(4)
_cell_measurement_reflns_used 17094
_cell_measurement_temperature 100(2)
_cell_measurement_theta_max 41.38
_cell_measurement_theta_min 2.30
_cell_volume 1562.25(10)
_computing_cell_refinement 'Bruker SAINT v6.45A'
_computing_data_collection 'Bruker SMART v5.630'
_computing_data_reduction 'Bruker SAINT v6.45A'
_computing_molecular_graphics 'Bruker XP v5.1'
_computing_publication_material 'Bruker XCIF v6.12'
_computing_structure_refinement 'Bruker XL v6.12'
_computing_structure_solution 'Bruker XS v6.12'
_diffrn_ambient_temperature 100(2)
_diffrn_measured_fraction_theta_full 0.917
_diffrn_measured_fraction_theta_max 0.917
_diffrn_measurement_device_type 'Bruker SMART 1000'
_diffrn_measurement_method '\w scans at 5 \f settings'
_diffrn_radiation_monochromator graphite
_diffrn_radiation_source 'normal-focus sealed tube'
_diffrn_radiation_type MoK\a
_diffrn_radiation_wavelength 0.71073
_diffrn_reflns_av_R_equivalents 0.0618
_diffrn_reflns_av_sigmaI/netI 0.0795
_diffrn_reflns_limit_h_max 20
_diffrn_reflns_limit_h_min -18
_diffrn_reflns_limit_k_max 24
_diffrn_reflns_limit_k_min -24
_diffrn_reflns_limit_l_max 21
_diffrn_reflns_limit_l_min -20
_diffrn_reflns_number 31764
_diffrn_reflns_theta_full 42.67
_diffrn_reflns_theta_max 42.67
_diffrn_reflns_theta_min 1.85
_exptl_absorpt_coefficient_mu 0.835
_exptl_absorpt_correction_T_max 0.9286
_exptl_absorpt_correction_T_min 0.7102
_exptl_absorpt_correction_type none
_exptl_crystal_colour Yellow
_exptl_crystal_density_diffrn 1.650
_exptl_crystal_density_meas 0
_exptl_crystal_description Prism
_exptl_crystal_F_000 792
_exptl_crystal_size_max 0.44
_exptl_crystal_size_mid 0.29
_exptl_crystal_size_min 0.09
_refine_diff_density_max 2.146
_refine_diff_density_min -1.876
_refine_diff_density_rms 0.121
_refine_ls_abs_structure_details 'Flack H D (1983), Acta Cryst. A39, 876-881'
_refine_ls_abs_structure_Flack -0.049(12)
_refine_ls_extinction_method none
_refine_ls_goodness_of_fit_ref 1.067
_refine_ls_hydrogen_treatment Unrestrained
_refine_ls_matrix_type 'Full matrix'
_refine_ls_number_parameters 566
_refine_ls_number_reflns 17119
_refine_ls_number_restraints 1
_refine_ls_restrained_S_all 1.067
_refine_ls_R_factor_all 0.0489
_refine_ls_R_factor_gt 0.0375
_refine_ls_shift/su_max 0.002
_refine_ls_shift/su_mean 0.000
_refine_ls_structure_factor_coef Fsqd
_refine_ls_weighting_details w=1/s^2^(Fo^2^)
_refine_ls_weighting_scheme sigma
_refine_ls_wR_factor_gt 0.0708
_refine_ls_wR_factor_ref 0.0733
_reflns_number_gt 14299
_reflns_number_total 17119
_reflns_threshold_expression >2sigma(I)
_cod_data_source_file ja804955e_si_007.cif
_cod_data_source_block rmt12
_cod_depositor_comments
;
The following automatic conversions were performed:

'_atom_sites_solution_primary' value 'direct methods' was changed to
'direct'.

'_atom_sites_solution_secondary' value 'Difference Fourier map' was
changed to 'difmap'.

'_atom_sites_solution_hydrogens' value 'Difference Fourier map' was
changed to 'difmap'.

Automatic conversion script
Id: cif_fix_values 6452 2018-10-05 10:23:21Z andrius 
;
_cod_database_code 4108711

loop_
_symmetry_equiv_pos_as_xyz
'x, y, z'
'-x, y+1/2, -z'

loop_
_atom_site_label
_atom_site_type_symbol
_atom_site_fract_x
_atom_site_fract_y
_atom_site_fract_z
_atom_site_U_iso_or_equiv
_atom_site_adp_type
_atom_site_occupancy
_atom_site_symmetry_multiplicity
_atom_site_calc_flag
Pd1 Pd 0.617306(11) 0.373046(11) 0.658464(11) 0.00898(2) Uani 1 1 d
F1 F 0.72040(15) 0.52580(10) 1.04139(12) 0.0238(3) Uani 1 1 d
F2 F 0.82934(13) 0.56611(11) 0.91476(13) 0.0244(3) Uani 1 1 d
F3 F 0.76508(16) 0.41188(10) 0.92272(14) 0.0268(3) Uani 1 1 d
F4 F 0.17114(13) 0.44215(10) 0.51295(13) 0.0202(2) Uani 1 1 d
F5 F 0.24036(15) 0.28753(10) 0.52934(13) 0.0235(3) Uani 1 1 d
F6 F 0.34811(14) 0.40501(10) 0.46902(12) 0.0216(3) Uani 1 1 d
O1 O 0.61006(14) 0.51807(10) 0.71529(13) 0.0128(2) Uani 1 1 d
O2 O 0.46052(13) 0.34265(10) 0.71526(13) 0.0127(2) Uani 1 1 d
N1 N 0.76717(15) 0.40633(11) 0.57759(16) 0.0109(3) Uani 1 1 d
N2 N 0.63083(16) 0.22059(12) 0.60754(15) 0.0114(3) Uani 1 1 d
C1 C 0.8007(2) 0.51731(14) 0.5972(2) 0.0147(3) Uani 1 1 d
C2 C 0.8859(2) 0.55917(15) 0.5215(2) 0.0185(4) Uani 1 1 d
C3 C 0.8199(2) 0.54446(16) 0.3872(2) 0.0193(4) Uani 1 1 d
C4 C 0.7924(2) 0.43136(16) 0.3639(2) 0.0178(4) Uani 1 1 d
C5 C 0.71226(17) 0.38529(17) 0.44364(16) 0.0125(4) Uani 1 1 d
C6 C 0.6947(2) 0.27012(14) 0.41866(18) 0.0141(3) Uani 1 1 d
C7 C 0.59414(19) 0.21997(15) 0.47198(18) 0.0132(3) Uani 1 1 d
C8 C 0.5382(2) 0.15095(14) 0.64685(19) 0.0146(3) Uani 1 1 d
C9 C 0.5682(2) 0.14095(15) 0.7839(2) 0.0168(4) Uani 1 1 d
C10 C 0.7073(2) 0.10920(16) 0.8415(2) 0.0174(4) Uani 1 1 d
C11 C 0.7990(2) 0.17828(15) 0.79682(19) 0.0158(3) Uani 1 1 d
C12 C 0.76451(19) 0.17807(14) 0.65854(19) 0.0138(3) Uani 1 1 d
C13 C 0.8628(2) 0.23004(15) 0.6045(2) 0.0155(3) Uani 1 1 d
C14 C 0.88405(19) 0.34370(14) 0.6327(2) 0.0148(3) Uani 1 1 d
C15 C 0.8235(2) 0.21422(15) 0.4679(2) 0.0170(4) Uani 1 1 d
C16 C 0.60208(19) 0.53392(14) 0.83256(18) 0.0127(3) Uani 1 1 d
C17 C 0.7287(2) 0.50927(15) 0.92738(19) 0.0171(4) Uani 1 1 d
C18 C 0.56832(19) 0.64467(14) 0.84937(18) 0.0131(3) Uani 1 1 d
C19 C 0.6216(2) 0.72186(15) 0.79416(19) 0.0153(3) Uani 1 1 d
C20 C 0.5973(2) 0.82353(16) 0.8129(2) 0.0204(4) Uani 1 1 d
C21 C 0.5186(3) 0.84954(18) 0.8870(2) 0.0240(5) Uani 1 1 d
C22 C 0.4620(2) 0.77370(18) 0.9398(2) 0.0230(4) Uani 1 1 d
C23 C 0.4873(2) 0.67129(16) 0.92086(19) 0.0171(4) Uani 1 1 d
C24 C 0.35560(18) 0.40674(14) 0.68041(18) 0.0118(3) Uani 1 1 d
C25 C 0.27888(18) 0.38505(18) 0.54868(16) 0.0140(4) Uani 1 1 d
C26 C 0.26692(17) 0.39288(13) 0.76360(16) 0.0123(3) Uani 1 1 d
C27 C 0.2502(2) 0.29616(16) 0.8065(2) 0.0160(4) Uani 1 1 d
C28 C 0.1707(2) 0.28104(19) 0.8821(2) 0.0208(4) Uani 1 1 d
C29 C 0.10728(18) 0.3651(3) 0.91659(16) 0.0221(4) Uani 1 1 d
C30 C 0.1255(2) 0.46112(19) 0.8757(2) 0.0203(4) Uani 1 1 d
C31 C 0.2045(2) 0.47541(16) 0.7991(2) 0.0166(4) Uani 1 1 d
H1A H 0.832(2) 0.5214(17) 0.671(2) 0.003(5) Uiso 1 1 d
H1B H 0.717(3) 0.5542(19) 0.568(2) 0.012(6) Uiso 1 1 d
H2A H 0.905(3) 0.628(2) 0.540(3) 0.024(7) Uiso 1 1 d
H2B H 0.982(3) 0.522(2) 0.546(3) 0.032(8) Uiso 1 1 d
H3A H 0.868(3) 0.567(2) 0.342(3) 0.026(8) Uiso 1 1 d
H3B H 0.749(3) 0.582(2) 0.362(3) 0.023(7) Uiso 1 1 d
H4A H 0.874(2) 0.3953(16) 0.375(2) 0.003(5) Uiso 1 1 d
H4B H 0.756(3) 0.418(2) 0.284(3) 0.020(7) Uiso 1 1 d
H5 H 0.627(3) 0.414(2) 0.413(3) 0.033(9) Uiso 1 1 d
H6 H 0.659(2) 0.2595(18) 0.325(2) 0.007(5) Uiso 1 1 d
H7A H 0.510(2) 0.2527(18) 0.439(2) 0.008(6) Uiso 1 1 d
H7B H 0.581(3) 0.155(2) 0.442(3) 0.018(7) Uiso 1 1 d
H8A H 0.544(3) 0.085(2) 0.604(2) 0.015(6) Uiso 1 1 d
H8B H 0.448(3) 0.174(2) 0.612(2) 0.016(7) Uiso 1 1 d
H9A H 0.525(4) 0.100(3) 0.817(3) 0.048(11) Uiso 1 1 d
H9B H 0.547(3) 0.203(2) 0.824(2) 0.013(6) Uiso 1 1 d
H10A H 0.730(3) 0.037(2) 0.821(2) 0.017(7) Uiso 1 1 d
H10B H 0.731(3) 0.103(2) 0.929(3) 0.027(8) Uiso 1 1 d
H11A H 0.798(3) 0.245(2) 0.830(3) 0.029(8) Uiso 1 1 d
H11B H 0.877(3) 0.159(2) 0.819(3) 0.018(7) Uiso 1 1 d
H12 H 0.763(3) 0.109(2) 0.633(2) 0.018(7) Uiso 1 1 d
H13 H 0.938(4) 0.192(3) 0.646(3) 0.049(11) Uiso 1 1 d
H14A H 0.902(2) 0.3524(17) 0.717(2) 0.007(6) Uiso 1 1 d
H14B H 0.954(2) 0.366(2) 0.6016(18) 0.009(5) Uiso 1 1 d
H15A H 0.810(4) 0.146(3) 0.454(3) 0.049(11) Uiso 1 1 d
H15B H 0.879(3) 0.244(2) 0.431(3) 0.027(8) Uiso 1 1 d
H16 H 0.546(2) 0.4862(18) 0.865(2) 0.003(5) Uiso 1 1 d
H19 H 0.673(3) 0.7040(19) 0.746(2) 0.011(6) Uiso 1 1 d
H20 H 0.624(2) 0.867(3) 0.780(2) 0.017(6) Uiso 1 1 d
H21 H 0.505(3) 0.912(2) 0.894(3) 0.022(8) Uiso 1 1 d
H22 H 0.403(3) 0.787(2) 0.977(3) 0.025(7) Uiso 1 1 d
H23 H 0.464(3) 0.625(2) 0.968(3) 0.024(8) Uiso 1 1 d
H24 H 0.378(3) 0.4750(19) 0.678(2) 0.010(6) Uiso 1 1 d
H27 H 0.290(3) 0.240(2) 0.785(3) 0.027(8) Uiso 1 1 d
H28 H 0.159(3) 0.223(2) 0.916(3) 0.026(8) Uiso 1 1 d
H29 H 0.033(2) 0.3496(17) 0.961(2) 0.011(6) Uiso 1 1 d
H30 H 0.082(4) 0.510(3) 0.886(3) 0.043(10) Uiso 1 1 d
H31 H 0.207(3) 0.5412(19) 0.766(2) 0.008(6) Uiso 1 1 d
Cl1 Cl 0.03956(9) 0.43519(7) 0.20446(8) 0.0383(2) Uani 1 1 d
Cl2 Cl -0.09656(9) 0.24143(5) 0.15560(7) 0.04133(17) Uani 1 1 d
C41 C 0.0524(4) 0.3018(3) 0.2170(4) 0.0371(8) Uani 1 1 d
H41A H 0.087(4) 0.283(3) 0.306(4) 0.058(12) Uiso 1 1 d
H41B H 0.113(3) 0.285(3) 0.164(3) 0.038(10) Uiso 1 1 d

loop_
_atom_site_aniso_label
_atom_site_aniso_U_11
_atom_site_aniso_U_22
_atom_site_aniso_U_33
_atom_site_aniso_U_23
_atom_site_aniso_U_13
_atom_site_aniso_U_12
Pd1 0.00836(4) 0.00756(4) 0.01130(4) -0.00126(7) 0.00312(3) -0.00019(6)
F1 0.0303(8) 0.0233(7) 0.0150(6) -0.0010(5) 0.0014(6) 0.0037(5)
F2 0.0152(6) 0.0283(7) 0.0288(7) -0.0036(6) 0.0045(6) -0.0022(5)
F3 0.0319(8) 0.0149(6) 0.0272(7) -0.0028(5) -0.0028(6) 0.0098(5)
F4 0.0145(6) 0.0240(6) 0.0211(6) 0.0029(5) 0.0032(5) 0.0068(5)
F5 0.0292(8) 0.0169(6) 0.0210(6) -0.0042(5) 0.0008(6) -0.0036(5)
F6 0.0193(6) 0.0313(7) 0.0164(5) 0.0039(5) 0.0087(5) 0.0037(5)
O1 0.0164(6) 0.0100(6) 0.0131(6) -0.0017(5) 0.0061(5) -0.0009(5)
O2 0.0097(6) 0.0120(5) 0.0179(6) 0.0029(5) 0.0066(5) 0.0012(4)
N1 0.0076(6) 0.0092(6) 0.0162(7) -0.0004(5) 0.0034(6) 0.0007(5)
N2 0.0122(7) 0.0100(6) 0.0131(7) -0.0022(5) 0.0052(6) -0.0005(5)
C1 0.0134(9) 0.0110(8) 0.0206(9) -0.0024(7) 0.0059(8) -0.0018(6)
C2 0.0135(8) 0.0119(8) 0.0327(12) 0.0003(8) 0.0106(8) -0.0018(6)
C3 0.0194(9) 0.0143(8) 0.0283(11) 0.0061(8) 0.0131(9) 0.0010(7)
C4 0.0200(9) 0.0166(9) 0.0209(10) 0.0023(7) 0.0126(8) 0.0013(7)
C5 0.0113(6) 0.0132(11) 0.0140(6) 0.0004(7) 0.0051(6) 0.0008(6)
C6 0.0170(8) 0.0119(8) 0.0146(8) -0.0011(6) 0.0061(7) 0.0003(6)
C7 0.0141(8) 0.0116(7) 0.0139(8) -0.0027(6) 0.0036(7) -0.0014(6)
C8 0.0154(8) 0.0106(7) 0.0194(9) -0.0003(7) 0.0072(7) -0.0027(6)
C9 0.0179(9) 0.0132(8) 0.0211(9) 0.0062(7) 0.0084(8) 0.0014(6)
C10 0.0205(9) 0.0142(8) 0.0175(9) 0.0040(7) 0.0049(8) 0.0027(7)
C11 0.0148(8) 0.0131(8) 0.0179(9) 0.0011(7) 0.0014(7) 0.0018(6)
C12 0.0136(8) 0.0093(7) 0.0188(9) -0.0012(6) 0.0052(7) 0.0011(6)
C13 0.0113(8) 0.0110(8) 0.0247(10) 0.0027(7) 0.0060(8) 0.0034(6)
C14 0.0090(7) 0.0127(7) 0.0222(9) 0.0003(7) 0.0036(7) 0.0009(5)
C15 0.0188(9) 0.0115(8) 0.0243(10) -0.0005(7) 0.0118(8) 0.0024(6)
C16 0.0135(8) 0.0108(7) 0.0139(8) -0.0007(6) 0.0042(7) -0.0004(6)
C17 0.0190(9) 0.0143(8) 0.0170(9) -0.0015(7) 0.0033(8) 0.0023(7)
C18 0.0140(8) 0.0117(7) 0.0132(8) -0.0018(6) 0.0028(7) 0.0008(6)
C19 0.0170(9) 0.0118(8) 0.0170(8) -0.0017(7) 0.0042(7) -0.0018(6)
C20 0.0267(11) 0.0131(9) 0.0200(10) -0.0007(8) 0.0039(9) -0.0019(7)
C21 0.0348(13) 0.0144(10) 0.0196(9) -0.0030(7) 0.0020(9) 0.0077(8)
C22 0.0300(12) 0.0221(10) 0.0180(9) -0.0014(8) 0.0082(9) 0.0103(8)
C23 0.0222(10) 0.0157(8) 0.0158(8) 0.0012(7) 0.0091(8) 0.0045(7)
C24 0.0105(7) 0.0108(7) 0.0139(8) 0.0013(6) 0.0032(6) -0.0002(5)
C25 0.0125(7) 0.0157(12) 0.0141(7) 0.0004(7) 0.0039(6) 0.0003(6)
C26 0.0097(7) 0.0154(10) 0.0115(7) -0.0017(6) 0.0025(6) -0.0010(5)
C27 0.0144(9) 0.0155(9) 0.0185(9) -0.0005(7) 0.0052(8) -0.0004(7)
C28 0.0152(10) 0.0276(11) 0.0192(10) 0.0077(8) 0.0040(9) -0.0019(8)
C29 0.0153(7) 0.0400(13) 0.0115(6) 0.0021(12) 0.0046(6) -0.0015(11)
C30 0.0145(10) 0.0280(11) 0.0186(10) -0.0098(9) 0.0049(9) 0.0011(8)
C31 0.0133(9) 0.0166(9) 0.0193(9) -0.0043(7) 0.0036(8) 0.0004(7)
Cl1 0.0421(4) 0.0438(4) 0.0364(4) -0.0149(3) 0.0232(4) -0.0227(3)
Cl2 0.0549(5) 0.0282(3) 0.0415(4) -0.0046(3) 0.0140(4) -0.0124(3)
C41 0.0311(16) 0.0466(19) 0.0301(15) 0.0101(14) 0.0025(13) 0.0026(14)

loop_
_atom_type_symbol
_atom_type_description
_atom_type_scat_dispersion_real
_atom_type_scat_dispersion_imag
_atom_type_scat_source
C C 0.0033 0.0016 'International Tables Vol C Tables 4.2.6.8 and 6.1.1.4'
H H 0.0000 0.0000 'International Tables Vol C Tables 4.2.6.8 and 6.1.1.4'
N N 0.0061 0.0033 'International Tables Vol C Tables 4.2.6.8 and 6.1.1.4'
O O 0.0106 0.0060 'International Tables Vol C Tables 4.2.6.8 and 6.1.1.4'
F F 0.0171 0.0103 'International Tables Vol C Tables 4.2.6.8 and 6.1.1.4'
Cl Cl 0.1484 0.1585 'International Tables Vol C Tables 4.2.6.8 and 6.1.1.4'
Pd Pd -0.9988 1.0072 'International Tables Vol C Tables 4.2.6.8 and 6.1.1.4'

loop_
_geom_angle_atom_site_label_1
_geom_angle_atom_site_label_2
_geom_angle_atom_site_label_3
_geom_angle
_geom_angle_publ_flag
O2 Pd1 O1 88.53(5) yes
O2 Pd1 N2 91.57(6) yes
O1 Pd1 N2 177.26(7) yes
O2 Pd1 N1 173.14(6) yes
O1 Pd1 N1 92.65(6) yes
N2 Pd1 N1 87.57(6) yes
C16 O1 Pd1 118.15(11) ?
C24 O2 Pd1 118.66(11) ?
C14 N1 C1 109.32(15) ?
C14 N1 C5 112.41(15) ?
C1 N1 C5 109.92(15) ?
C14 N1 Pd1 110.89(12) ?
C1 N1 Pd1 108.44(11) ?
C5 N1 Pd1 105.74(10) ?
C7 N2 C12 110.92(14) ?
C7 N2 C8 107.21(15) ?
C12 N2 C8 107.35(14) ?
C7 N2 Pd1 105.93(11) ?
C12 N2 Pd1 112.12(11) ?
C8 N2 Pd1 113.23(11) ?
N1 C1 C2 114.95(16) ?
N1 C1 H1A 103.4(16) ?
C2 C1 H1A 114.7(17) ?
N1 C1 H1B 105.1(15) ?
C2 C1 H1B 105.1(15) ?
H1A C1 H1B 113(2) ?
C3 C2 C1 109.91(18) ?
C3 C2 H2A 111.8(18) ?
C1 C2 H2A 110.1(18) ?
C3 C2 H2B 110.4(16) ?
C1 C2 H2B 111.3(16) ?
H2A C2 H2B 103(2) ?
C2 C3 C4 108.44(18) ?
C2 C3 H3A 111(2) ?
C4 C3 H3A 110(2) ?
C2 C3 H3B 112.2(19) ?
C4 C3 H3B 112(2) ?
H3A C3 H3B 102(3) ?
C3 C4 C5 113.16(17) ?
C3 C4 H4A 108.8(13) ?
C5 C4 H4A 111.1(13) ?
C3 C4 H4B 111.8(17) ?
C5 C4 H4B 111.4(18) ?
H4A C4 H4B 100(2) ?
N1 C5 C4 113.66(16) ?
N1 C5 C6 111.23(15) ?
C4 C5 C6 109.65(15) ?
N1 C5 H5 111.7(19) ?
C4 C5 H5 105.3(18) ?
C6 C5 H5 104.7(18) ?
C7 C6 C15 108.29(16) ?
C7 C6 C5 114.43(15) ?
C15 C6 C5 110.38(16) ?
C7 C6 H6 104.2(14) ?
C15 C6 H6 111.0(14) ?
C5 C6 H6 108.3(13) ?
N2 C7 C6 113.30(16) ?
N2 C7 H7A 111.0(14) ?
C6 C7 H7A 109.6(14) ?
N2 C7 H7B 111.4(18) ?
C6 C7 H7B 107.8(17) ?
H7A C7 H7B 103(2) ?
N2 C8 C9 112.77(16) ?
N2 C8 H8A 104.1(15) ?
C9 C8 H8A 114.1(15) ?
N2 C8 H8B 110.5(15) ?
C9 C8 H8B 110.9(15) ?
H8A C8 H8B 104(2) ?
C8 C9 C10 112.38(17) ?
C8 C9 H9A 121(3) ?
C10 C9 H9A 103(3) ?
C8 C9 H9B 113.2(15) ?
C10 C9 H9B 110.4(16) ?
H9A C9 H9B 95(3) ?
C9 C10 C11 109.95(17) ?
C9 C10 H10A 114.8(17) ?
C11 C10 H10A 105.0(16) ?
C9 C10 H10B 114.8(19) ?
C11 C10 H10B 112.5(19) ?
H10A C10 H10B 99(2) ?
C12 C11 C10 110.37(17) ?
C12 C11 H11A 112.9(19) ?
C10 C11 H11A 109.5(19) ?
C12 C11 H11B 104.9(19) ?
C10 C11 H11B 113.5(19) ?
H11A C11 H11B 106(3) ?
N2 C12 C13 111.80(16) ?
N2 C12 C11 109.93(15) ?
C13 C12 C11 114.81(17) ?
N2 C12 H12 107.5(17) ?
C13 C12 H12 105.2(17) ?
C11 C12 H12 107.2(16) ?
C15 C13 C12 109.04(17) ?
C15 C13 C14 109.53(17) ?
C12 C13 C14 115.59(16) ?
C15 C13 H13 113(2) ?
C12 C13 H13 99(2) ?
C14 C13 H13 110(2) ?
N1 C14 C13 112.81(16) ?
N1 C14 H14A 106.3(15) ?
C13 C14 H14A 108.2(14) ?
N1 C14 H14B 109.4(16) ?
C13 C14 H14B 107.6(18) ?
H14A C14 H14B 113(2) ?
C13 C15 C6 106.53(16) ?
C13 C15 H15A 108(2) ?
C6 C15 H15A 109(2) ?
C13 C15 H15B 113(2) ?
C6 C15 H15B 106(2) ?
H15A C15 H15B 115(3) ?
O1 C16 C18 110.21(16) ?
O1 C16 C17 112.30(16) ?
C18 C16 C17 108.03(16) ?
O1 C16 H16 117.8(13) ?
C18 C16 H16 111.1(13) ?
C17 C16 H16 96.3(14) ?
F3 C17 F1 106.73(17) ?
F3 C17 F2 105.74(17) ?
F1 C17 F2 106.15(17) ?
F3 C17 C16 112.75(17) ?
F1 C17 C16 111.89(17) ?
F2 C17 C16 113.07(17) ?
C23 C18 C19 118.84(18) ?
C23 C18 C16 121.50(17) ?
C19 C18 C16 119.65(17) ?
C20 C19 C18 120.72(19) ?
C20 C19 H19 120.8(16) ?
C18 C19 H19 118.5(16) ?
C19 C20 C21 120.0(2) ?
C19 C20 H20 121(2) ?
C21 C20 H20 118(2) ?
C22 C21 C20 119.9(2) ?
C22 C21 H21 123(2) ?
C20 C21 H21 117(2) ?
C21 C22 C23 119.7(2) ?
C21 C22 H22 122.1(19) ?
C23 C22 H22 117.7(19) ?
C18 C23 C22 120.7(2) ?
C18 C23 H23 121(2) ?
C22 C23 H23 117(2) ?
O2 C24 C26 110.30(15) ?
O2 C24 C25 110.57(16) ?
C26 C24 C25 109.17(15) ?
O2 C24 H24 113.6(16) ?
C26 C24 H24 110.0(15) ?
C25 C24 H24 103.0(16) ?
F5 C25 F4 106.17(17) ?
F5 C25 F6 105.99(16) ?
F4 C25 F6 105.85(16) ?
F5 C25 C24 113.42(16) ?
F4 C25 C24 112.59(17) ?
F6 C25 C24 112.23(16) ?
C27 C26 C31 119.33(17) ?
C27 C26 C24 119.33(16) ?
C31 C26 C24 121.33(16) ?
C28 C27 C26 120.76(19) ?
C28 C27 H27 117.8(19) ?
C26 C27 H27 121.5(19) ?
C27 C28 C29 119.3(2) ?
C27 C28 H28 125(2) ?
C29 C28 H28 115(2) ?
C30 C29 C28 119.91(19) ?
C30 C29 H29 121.6(13) ?
C28 C29 H29 117.5(13) ?
C29 C30 C31 120.4(2) ?
C29 C30 H30 122(3) ?
C31 C30 H30 117(3) ?
C30 C31 C26 120.3(2) ?
C30 C31 H31 118.0(15) ?
C26 C31 H31 121.4(15) ?
Cl2 C41 Cl1 112.0(2) ?
Cl2 C41 H41A 109(2) ?
Cl1 C41 H41A 109(2) ?
Cl2 C41 H41B 108.8(19) ?
Cl1 C41 H41B 102(2) ?
H41A C41 H41B 115(3) ?

loop_
_geom_bond_atom_site_label_1
_geom_bond_atom_site_label_2
_geom_bond_distance
_geom_bond_publ_flag
Pd1 O2 2.0070(13) yes
Pd1 O1 2.0237(13) yes
Pd1 N2 2.1042(16) yes
Pd1 N1 2.1127(15) yes
F1 C17 1.351(2) ?
F2 C17 1.356(3) ?
F3 C17 1.345(2) ?
F4 C25 1.349(2) ?
F5 C25 1.348(3) ?
F6 C25 1.351(2) ?
O1 C16 1.385(2) ?
O2 C24 1.379(2) ?
N1 C14 1.494(2) ?
N1 C1 1.506(2) ?
N1 C5 1.514(2) ?
N2 C7 1.495(3) ?
N2 C12 1.507(3) ?
N2 C8 1.510(2) ?
C1 C2 1.526(3) ?
C1 H1A 0.82(2) ?
C1 H1B 1.00(3) ?
C2 C3 1.522(4) ?
C2 H2A 0.93(3) ?
C2 H2B 1.10(3) ?
C3 C4 1.526(3) ?
C3 H3A 0.87(3) ?
C3 H3B 0.89(3) ?
C4 C5 1.540(3) ?
C4 H4A 0.98(2) ?
C4 H4B 0.91(3) ?
C5 C6 1.544(3) ?
C5 H5 0.97(3) ?
C6 C7 1.529(3) ?
C6 C15 1.537(3) ?
C6 H6 1.04(2) ?
C7 H7A 0.99(3) ?
C7 H7B 0.92(3) ?
C8 C9 1.521(3) ?
C8 H8A 1.01(3) ?
C8 H8B 1.00(3) ?
C9 C10 1.523(3) ?
C9 H9A 0.86(4) ?
C9 H9B 0.99(3) ?
C10 C11 1.529(3) ?
C10 H10A 1.02(3) ?
C10 H10B 0.97(3) ?
C11 C12 1.526(3) ?
C11 H11A 0.95(3) ?
C11 H11B 0.84(3) ?
C12 C13 1.525(3) ?
C12 H12 0.96(3) ?
C13 C15 1.521(3) ?
C13 C14 1.533(3) ?
C13 H13 0.96(4) ?
C14 H14A 0.94(2) ?
C14 H14B 0.96(2) ?
C15 H15A 0.92(4) ?
C15 H15B 0.91(3) ?
C16 C18 1.526(3) ?
C16 C17 1.531(3) ?
C16 H16 1.01(2) ?
C18 C23 1.393(3) ?
C18 C19 1.399(3) ?
C19 C20 1.390(3) ?
C19 H19 0.91(3) ?
C20 C21 1.395(4) ?
C20 H20 0.78(3) ?
C21 C22 1.390(4) ?
C21 H21 0.85(3) ?
C22 C23 1.403(3) ?
C22 H22 0.87(3) ?
C23 H23 0.89(3) ?
C24 C26 1.532(2) ?
C24 C25 1.539(3) ?
C24 H24 0.93(3) ?
C26 C27 1.393(3) ?
C26 C31 1.394(3) ?
C27 C28 1.388(3) ?
C27 H27 0.92(3) ?
C28 C29 1.410(4) ?
C28 H28 0.88(3) ?
C29 C30 1.379(4) ?
C29 H29 1.08(2) ?
C30 C31 1.390(3) ?
C30 H30 0.82(4) ?
C31 H31 0.95(3) ?
Cl1 C41 1.762(4) ?
Cl2 C41 1.757(4) ?
C41 H41A 1.02(4) ?
C41 H41B 1.02(3) ?
